data_9007176
loop_
_publ_author_name
'Comodi, P.'
'Drabek, M.'
'Montagnoli, M.'
'Rieder, M.'
'Weiss, Z.'
'Zanazzi, P. F.'

_publ_section_title
;
 Pressure-induced phase transition in synthetic trioctahedral Rb-mica
 Sample: P = 4.75 GPa
;
_journal_name_full 'Physics and Chemistry of Minerals'
_journal_page_first 198
_journal_page_last 205
_journal_paper_doi 10.1007/s00269-003-0317-3
_journal_volume 30
_journal_year 2003
_chemical_formula_sum 'Fe4.07 H2 O12 Rb0.99 Si2.96'
_chemical_name_mineral Mica
_space_group_IT_number 12
_symmetry_space_group_name_Hall '-C 2y'
_symmetry_space_group_name_H-M 'C 1 2/m 1'
_cell_angle_alpha 90
_cell_angle_beta 100.8
_cell_angle_gamma 90
_cell_formula_units_Z 2
_cell_length_a 5.420
_cell_length_b 9.383
_cell_length_c 9.846
_cell_volume 491.858
_database_code_amcsd 0008761
_diffrn_ambient_pressure 4.75e+06
_exptl_crystal_density_diffrn 3.977
_cod_original_formula_sum 'Rb.99 Fe4.07 Si2.96 O12 H2'
_cod_database_code 9007176

loop_
_space_group_symop_operation_xyz
x,y,z
1/2+x,1/2+y,z
x,-y,z
1/2+x,1/2-y,z
-x,y,-z
1/2-x,1/2+y,-z
-x,-y,-z
1/2-x,1/2-y,-z

loop_
_atom_site_label
_atom_site_fract_x
_atom_site_fract_y
_atom_site_fract_z
_atom_site_occupancy
_atom_site_U_iso_or_equiv
_atom_site_type_symbol
_atom_site_attached_hydrogens
Rb 0.00000 0.50000 0.00000 0.99000 0.15300 Rb 0
FeM1 0.00000 0.00000 0.50000 1.00000 0.01100 Fe 0
FeM2 0.00000 0.33270 0.50000 1.00000 0.01100 Fe 0
FeT 0.07600 0.16630 0.22700 0.26750 0.02200 Fe 0
SiT 0.07600 0.16630 0.22700 0.74000 0.02200 Si 0
O1 0.11000 0.00000 0.18000 1.00000 0.14900 O 0
O2 0.27300 0.26300 0.15500 1.00000 0.06400 O 0
O3 0.14400 0.15800 0.41700 1.00000 0.03300 O 0
O-H 0.12700 0.50000 0.36600 1.00000 ? O 1

loop_
_cod_changelog_entry_id
_cod_changelog_entry_author
_cod_changelog_entry_date
_cod_changelog_entry_text
1
;cod-tools version 3.8.0
Id: cif_guess_AMCSD_atom_types 9574 2023-05-10 09:00:05Z saulius
;
2023-05-10T18:50:39+03:00
;Derived atom types and hydrogen counts
from atom names that follow the AMCSD naming convention
(Wat == water, O-H == hydroxyl).
;

loop_
_cod_related_entry_id
_cod_related_entry_database
_cod_related_entry_code
1 AMCSD 0008761
